data_4071593
loop_
_publ_author_name
'Chou, Hsien-Hsin'
'Lin, Ying-Chih'
'Huang, Shou-Ling'
'Liu, Yi-Hong'
'Wang, Yu'

_publ_section_title
;
 Reactions of Ruthenium Acetylide and Vinylidene Complexes Containing a
 2-Pyridyl Group
;
_journal_issue 20
_journal_name_full Organometallics
_journal_page_first 5212
_journal_paper_doi 10.1021/om800253e
_journal_volume 27
_journal_year 2008
_chemical_formula_sum 'C52 H51 B2 F6 N O2 P2 Ru'
_chemical_formula_weight 1020.57
_chemical_name_systematic
; 
 ? 
;
_space_group_IT_number 14
_symmetry_cell_setting monoclinic
_symmetry_space_group_name_Hall '-P 2ybc'
_symmetry_space_group_name_H-M 'P 1 21/c 1'
_atom_sites_solution_hydrogens geom
_atom_sites_solution_primary direct
_atom_sites_solution_secondary difmap
_audit_creation_method SHELXL-97
_cell_angle_alpha 90.00
_cell_angle_beta 92.3180(10)
_cell_angle_gamma 90.00
_cell_formula_units_Z 4
_cell_length_a 10.34010(10)
_cell_length_b 18.5289(2)
_cell_length_c 25.4882(2)
_cell_measurement_reflns_used 72770
_cell_measurement_temperature 295(2)
_cell_measurement_theta_max 27.5
_cell_measurement_theta_min 1
_cell_volume 4879.31(8)
_computing_cell_refinement 'HKL Denzo & Scalepack (Otwinowski & Minor)'
_computing_data_collection 'COLLECT (Nonius BV)'
_computing_data_reduction 'HKL Denzo & Scalepack (Otwinowski & Minor)'
_computing_molecular_graphics SHELXTL
_computing_publication_material SHELXTL
_computing_structure_refinement 'SHELXL-97 (Sheldrick, 1997)'
_computing_structure_solution 'SHELXS-97 (Sheldrick, 1990)'
_diffrn_ambient_temperature 295(2)
_diffrn_measured_fraction_theta_full 0.985
_diffrn_measured_fraction_theta_max 0.985
_diffrn_measurement_device_type 'Nonius KappaCCD'
_diffrn_measurement_method CCD
_diffrn_radiation_monochromator graphite
_diffrn_radiation_source 'fine-focus sealed tube'
_diffrn_radiation_type MoK\a
_diffrn_radiation_wavelength 0.71073
_diffrn_reflns_av_R_equivalents 0.0337
_diffrn_reflns_av_sigmaI/netI 0.0358
_diffrn_reflns_limit_h_max 13
_diffrn_reflns_limit_h_min -13
_diffrn_reflns_limit_k_max 23
_diffrn_reflns_limit_k_min -23
_diffrn_reflns_limit_l_max 33
_diffrn_reflns_limit_l_min -33
_diffrn_reflns_number 33479
_diffrn_reflns_theta_full 27.49
_diffrn_reflns_theta_max 27.49
_diffrn_reflns_theta_min 1.60
_exptl_absorpt_coefficient_mu 0.451
_exptl_absorpt_correction_T_max 0.940
_exptl_absorpt_correction_T_min 0.887
_exptl_absorpt_correction_type multi-scan
_exptl_absorpt_process_details
; 
multi-scan from symmetry-related measurements 
 Sortav (Blessing 1995) 
;
_exptl_crystal_density_diffrn 1.389
_exptl_crystal_density_method 'not measured'
_exptl_crystal_F_000 2096
_exptl_crystal_size_max 0.25
_exptl_crystal_size_mid 0.20
_exptl_crystal_size_min 0.15
_refine_diff_density_max 1.156
_refine_diff_density_min -0.841
_refine_diff_density_rms 0.233
_refine_ls_extinction_coef 0.0123(7)
_refine_ls_extinction_expression Fc^*^=kFc[1+0.001xFc^2^\l^3^/sin(2\q)]^-1/4^
_refine_ls_extinction_method SHELXL
_refine_ls_goodness_of_fit_ref 1.090
_refine_ls_hydrogen_treatment mixed
_refine_ls_matrix_type full
_refine_ls_number_parameters 596
_refine_ls_number_reflns 11035
_refine_ls_number_restraints 0
_refine_ls_restrained_S_all 1.090
_refine_ls_R_factor_all 0.0753
_refine_ls_R_factor_gt 0.0513
_refine_ls_shift/su_max 0.043
_refine_ls_shift/su_mean 0.002
_refine_ls_structure_factor_coef Fsqd
_refine_ls_weighting_details 'calc w=1/[\s^2^(Fo^2^)+(0.0934P)^2^+1.9036P] where P=(Fo^2^+2Fc^2^)/3'
_refine_ls_weighting_scheme calc
_refine_ls_wR_factor_gt 0.1335
_refine_ls_wR_factor_ref 0.1560
_reflns_number_gt 8602
_reflns_number_total 11035
_reflns_threshold_expression >2sigma(I)
_cod_data_source_file om800253e_si_003.cif
_cod_data_source_block ic12114
_cod_depositor_comments
;
The following automatic conversions were performed:

'_symmetry_cell_setting' value 'Monoclinic' changed to 'monoclinic'
according to /home/saulius/struct/CIF-dictionaries/cif_core.dic
dictionary named 'cif_core.dic' version 2.4.1 from 2010-06-29.

Automatic conversion script
Id: cif_fix_values 1715 2011-07-08 13:25:40Z adriana 
;
_cod_original_sg_symbol_H-M P2(1)/c
_cod_database_code 4071593

loop_
_symmetry_equiv_pos_as_xyz
'x, y, z'
'-x, y+1/2, -z+1/2'
'-x, -y, -z'
'x, -y-1/2, z-1/2'

loop_
_atom_site_label
_atom_site_type_symbol
_atom_site_fract_x
_atom_site_fract_y
_atom_site_fract_z
_atom_site_U_iso_or_equiv
_atom_site_adp_type
_atom_site_occupancy
_atom_site_symmetry_multiplicity
_atom_site_calc_flag
_atom_site_refinement_flags
Ru1 Ru 0.11372(2) 0.353352(12) 0.169387(9) 0.03586(11) Uani 1 1 d .
P1 P 0.21211(7) 0.24103(4) 0.15522(3) 0.03698(18) Uani 1 1 d .
P2 P 0.21167(7) 0.39221(4) 0.24805(3) 0.03891(19) Uani 1 1 d .
F1 F 0.4271(3) 0.53287(13) 0.12066(10) 0.0795(7) Uani 1 1 d .
F2 F 0.5776(2) 0.45008(15) 0.14700(10) 0.0804(7) Uani 1 1 d .
O1 O 0.3611(2) 0.41999(12) 0.15072(8) 0.0475(5) Uani 1 1 d .
N1 N 0.4592(3) 0.42974(17) 0.06496(12) 0.0586(8) Uani 1 1 d .
B1 B 0.4604(4) 0.4614(2) 0.12293(17) 0.0579(10) Uani 1 1 d .
C1 C 0.2473(3) 0.40144(16) 0.13078(12) 0.0421(6) Uani 1 1 d .
C2 C 0.2289(4) 0.4249(2) 0.07380(13) 0.0567(9) Uani 1 1 d .
H2A H 0.1563 0.3986 0.0578 0.068 Uiso 1 1 calc R
H2B H 0.2074 0.4758 0.0728 0.068 Uiso 1 1 calc R
C3 C 0.3444(4) 0.4127(2) 0.04222(14) 0.0596(9) Uani 1 1 d .
C4 C 0.3376(6) 0.3846(3) -0.00811(17) 0.0841(14) Uani 1 1 d .
H4A H 0.2581 0.3724 -0.0241 0.101 Uiso 1 1 calc R
C5 C 0.4497(7) 0.3752(3) -0.0340(2) 0.1006(19) Uani 1 1 d .
H5A H 0.4464 0.3571 -0.0681 0.121 Uiso 1 1 calc R
C6 C 0.5663(7) 0.3921(3) -0.0102(2) 0.0977(18) Uani 1 1 d .
H6A H 0.6426 0.3851 -0.0276 0.117 Uiso 1 1 calc R
C7 C 0.5694(5) 0.4192(3) 0.03957(19) 0.0789(13) Uani 1 1 d .
H7A H 0.6485 0.4306 0.0562 0.095 Uiso 1 1 calc R
C8 C -0.0879(3) 0.3415(2) 0.20106(15) 0.0542(9) Uani 1 1 d .
H8A H -0.1088 0.3230 0.2357 0.065 Uiso 1 1 calc R
C9 C -0.0637(3) 0.4145(2) 0.18806(16) 0.0579(9) Uani 1 1 d .
H9A H -0.0673 0.4556 0.2122 0.069 Uiso 1 1 calc R
C10 C -0.0505(3) 0.4189(2) 0.13341(17) 0.0646(10) Uani 1 1 d .
H10A H -0.0416 0.4636 0.1132 0.077 Uiso 1 1 calc R
C11 C -0.0591(3) 0.3492(2) 0.11239(16) 0.0576(9) Uani 1 1 d .
H11A H -0.0580 0.3363 0.0751 0.069 Uiso 1 1 calc R
C12 C -0.0827(3) 0.3014(2) 0.15485(14) 0.0519(8) Uani 1 1 d .
H12A H -0.0989 0.2495 0.1517 0.062 Uiso 1 1 calc R
C13 C 0.1144(3) 0.18996(17) 0.10594(12) 0.0439(7) Uani 1 1 d .
C14 C 0.0938(4) 0.2193(2) 0.05632(13) 0.0555(8) Uani 1 1 d .
H14A H 0.1332 0.2628 0.0482 0.067 Uiso 1 1 calc R
C15 C 0.0158(5) 0.1853(2) 0.01875(16) 0.0764(12) Uani 1 1 d .
H15A H 0.0049 0.2052 -0.0147 0.092 Uiso 1 1 calc R
C16 C -0.0453(6) 0.1226(3) 0.0307(2) 0.0952(17) Uani 1 1 d .
H16A H -0.1001 0.1002 0.0058 0.114 Uiso 1 1 calc R
C17 C -0.0256(5) 0.0925(3) 0.07967(19) 0.0914(16) Uani 1 1 d .
H17A H -0.0668 0.0495 0.0877 0.110 Uiso 1 1 calc R
C18 C 0.0543(4) 0.1252(2) 0.11688(16) 0.0635(10) Uani 1 1 d .
H18A H 0.0681 0.1037 0.1496 0.076 Uiso 1 1 calc R
C19 C 0.2268(3) 0.17694(17) 0.20981(12) 0.0423(7) Uani 1 1 d .
C20 C 0.1240(3) 0.1686(2) 0.24283(14) 0.0517(8) Uani 1 1 d .
H20A H 0.0478 0.1942 0.2361 0.062 Uiso 1 1 calc R
C21 C 0.1338(4) 0.1221(2) 0.28596(16) 0.0650(10) Uani 1 1 d .
H21A H 0.0642 0.1169 0.3077 0.078 Uiso 1 1 calc R
C22 C 0.2457(4) 0.0842(2) 0.29633(17) 0.0698(11) Uani 1 1 d .
H22A H 0.2527 0.0537 0.3253 0.084 Uiso 1 1 calc R
C23 C 0.3477(4) 0.0916(2) 0.26371(17) 0.0704(11) Uani 1 1 d .
H23A H 0.4238 0.0660 0.2707 0.085 Uiso 1 1 calc R
C24 C 0.3379(4) 0.13702(19) 0.22061(16) 0.0587(9) Uani 1 1 d .
H24A H 0.4070 0.1407 0.1985 0.070 Uiso 1 1 calc R
C25 C 0.3738(3) 0.23790(17) 0.12837(12) 0.0413(6) Uani 1 1 d .
C26 C 0.4734(3) 0.27551(18) 0.15397(13) 0.0476(7) Uani 1 1 d .
H26A H 0.4573 0.3009 0.1845 0.057 Uiso 1 1 calc R
C27 C 0.5969(3) 0.2758(2) 0.13464(15) 0.0567(9) Uani 1 1 d .
H27A H 0.6627 0.3017 0.1521 0.068 Uiso 1 1 calc R
C28 C 0.6222(4) 0.2383(2) 0.09023(16) 0.0632(10) Uani 1 1 d .
H28A H 0.7048 0.2391 0.0771 0.076 Uiso 1 1 calc R
C29 C 0.5251(4) 0.1993(3) 0.06469(16) 0.0736(12) Uani 1 1 d .
H29A H 0.5427 0.1729 0.0348 0.088 Uiso 1 1 calc R
C30 C 0.4015(3) 0.1994(2) 0.08364(15) 0.0604(9) Uani 1 1 d .
H30A H 0.3363 0.1732 0.0661 0.072 Uiso 1 1 calc R
C31 C 0.3708(3) 0.35854(17) 0.27298(13) 0.0457(7) Uani 1 1 d .
C32 C 0.4806(3) 0.3994(2) 0.26524(15) 0.0591(9) Uani 1 1 d .
H32A H 0.4724 0.4446 0.2497 0.071 Uiso 1 1 calc R
C33 C 0.6023(4) 0.3738(3) 0.28037(18) 0.0726(12) Uani 1 1 d .
H33A H 0.6750 0.4022 0.2752 0.087 Uiso 1 1 calc R
C34 C 0.6162(4) 0.3075(3) 0.30278(19) 0.0812(14) Uani 1 1 d .
H34A H 0.6980 0.2908 0.3132 0.097 Uiso 1 1 calc R
C35 C 0.5094(4) 0.2652(2) 0.30996(18) 0.0747(12) Uani 1 1 d .
H35A H 0.5189 0.2196 0.3250 0.090 Uiso 1 1 calc R
C36 C 0.3868(4) 0.2905(2) 0.29479(15) 0.0586(9) Uani 1 1 d .
H36A H 0.3148 0.2614 0.2993 0.070 Uiso 1 1 calc R
C37 C 0.1000(3) 0.37951(19) 0.30197(12) 0.0456(7) Uani 1 1 d .
C38 C 0.0218(4) 0.4354(2) 0.31768(16) 0.0651(10) Uani 1 1 d .
H38A H 0.0336 0.4812 0.3038 0.078 Uiso 1 1 calc R
C39 C -0.0739(4) 0.4250(3) 0.3536(2) 0.0822(14) Uani 1 1 d .
H39A H -0.1270 0.4632 0.3626 0.099 Uiso 1 1 calc R
C40 C -0.0901(4) 0.3582(3) 0.37579(17) 0.0784(14) Uani 1 1 d .
H40A H -0.1521 0.3516 0.4008 0.094 Uiso 1 1 calc R
C41 C -0.0153(4) 0.3016(3) 0.36113(16) 0.0739(12) Uani 1 1 d .
H41A H -0.0272 0.2561 0.3755 0.089 Uiso 1 1 calc R
C42 C 0.0792(4) 0.3125(2) 0.32433(15) 0.0614(9) Uani 1 1 d .
H42A H 0.1298 0.2737 0.3145 0.074 Uiso 1 1 calc R
C43 C 0.2390(3) 0.49038(17) 0.25368(13) 0.0468(7) Uani 1 1 d .
C44 C 0.2074(3) 0.53730(18) 0.21298(14) 0.0512(8) Uani 1 1 d .
H44A H 0.1730 0.5194 0.1813 0.061 Uiso 1 1 calc R
C45 C 0.2268(4) 0.6113(2) 0.21919(17) 0.0634(10) Uani 1 1 d .
H45A H 0.2081 0.6425 0.1913 0.076 Uiso 1 1 calc R
C46 C 0.2740(5) 0.6384(2) 0.2668(2) 0.0716(12) Uani 1 1 d .
H46A H 0.2851 0.6879 0.2712 0.086 Uiso 1 1 calc R
C47 C 0.3043(4) 0.5923(2) 0.30747(17) 0.0696(11) Uani 1 1 d .
H47A H 0.3361 0.6106 0.3394 0.084 Uiso 1 1 calc R
C48 C 0.2877(4) 0.5185(2) 0.30120(14) 0.0582(9) Uani 1 1 d .
H48A H 0.3091 0.4875 0.3289 0.070 Uiso 1 1 calc R
O2 O 0.3473(7) 0.0619(6) 0.0053(4) 0.247(5) Uani 1 1 d .
C49 C 0.459(3) -0.036(2) 0.0762(11) 0.80(5) Uani 1 1 d .
H49A H 0.4370 -0.0761 0.0981 1.206 Uiso 1 1 calc R
H49B H 0.5012 0.0005 0.0974 1.206 Uiso 1 1 calc R
H49C H 0.5172 -0.0524 0.0501 1.206 Uiso 1 1 calc R
C50 C 0.3458(13) -0.0076(5) 0.0513(8) 0.277(11) Uani 1 1 d .
H50A H 0.2913 0.0085 0.0790 0.332 Uiso 1 1 calc R
H50B H 0.3013 -0.0479 0.0342 0.332 Uiso 1 1 calc R
C51 C 0.2818(11) 0.0847(14) -0.0465(7) 0.385(19) Uani 1 1 d .
H51A H 0.2838 0.0449 -0.0711 0.462 Uiso 1 1 calc R
H51B H 0.1919 0.0963 -0.0410 0.462 Uiso 1 1 calc R
C52 C 0.3414(18) 0.1433(13) -0.0674(4) 0.366(16) Uani 1 1 d .
H52A H 0.2975 0.1564 -0.1000 0.549 Uiso 1 1 calc R
H52B H 0.4299 0.1316 -0.0737 0.549 Uiso 1 1 calc R
H52C H 0.3386 0.1830 -0.0433 0.549 Uiso 1 1 calc R
B2 B 0.0629(8) 0.6240(3) 0.0558(3) 0.096(2) Uani 1 1 d .
F4 F 0.0505(7) 0.5851(3) 0.09627(19) 0.200(3) Uani 1 1 d .
F5 F 0.1569(5) 0.6753(3) 0.0692(2) 0.181(2) Uani 1 1 d .
F6 F -0.0388(5) 0.6585(3) 0.0387(3) 0.208(3) Uani 1 1 d .
F7 F 0.1078(7) 0.5840(3) 0.01629(19) 0.213(3) Uani 1 1 d .

loop_
_atom_site_aniso_label
_atom_site_aniso_U_11
_atom_site_aniso_U_22
_atom_site_aniso_U_33
_atom_site_aniso_U_23
_atom_site_aniso_U_13
_atom_site_aniso_U_12
Ru1 0.02778(15) 0.03817(16) 0.04141(16) 0.00197(9) -0.00128(10) -0.00145(8)
P1 0.0302(4) 0.0389(4) 0.0417(4) -0.0007(3) -0.0009(3) -0.0035(3)
P2 0.0335(4) 0.0411(4) 0.0422(4) -0.0018(3) 0.0015(3) -0.0025(3)
F1 0.0984(19) 0.0556(13) 0.0865(16) -0.0006(11) 0.0287(14) -0.0239(12)
F2 0.0493(12) 0.110(2) 0.0818(15) 0.0013(14) 0.0042(11) -0.0325(13)
O1 0.0403(11) 0.0540(13) 0.0483(12) 0.0022(10) 0.0036(9) -0.0127(10)
N1 0.0620(19) 0.0550(18) 0.0599(17) 0.0099(14) 0.0166(15) -0.0104(14)
B1 0.054(2) 0.057(2) 0.064(2) 0.0033(19) 0.0103(19) -0.0191(19)
C1 0.0413(16) 0.0399(15) 0.0452(15) 0.0011(13) 0.0024(13) -0.0034(13)
C2 0.060(2) 0.060(2) 0.0497(18) 0.0102(16) -0.0019(16) -0.0139(17)
C3 0.074(2) 0.053(2) 0.0526(19) 0.0097(16) 0.0107(18) -0.0169(18)
C4 0.114(4) 0.084(3) 0.055(2) 0.002(2) 0.016(2) -0.034(3)
C5 0.150(6) 0.089(3) 0.065(3) -0.002(3) 0.043(4) -0.020(4)
C6 0.123(5) 0.089(4) 0.085(3) 0.013(3) 0.057(3) 0.006(3)
C7 0.079(3) 0.079(3) 0.081(3) 0.021(2) 0.032(2) -0.004(2)
C8 0.0279(15) 0.075(2) 0.060(2) 0.0020(17) 0.0025(14) 0.0024(15)
C9 0.0381(17) 0.062(2) 0.073(2) -0.0082(19) -0.0054(16) 0.0155(16)
C10 0.0409(18) 0.063(2) 0.089(3) 0.014(2) -0.0096(18) 0.0131(16)
C11 0.0338(16) 0.080(3) 0.058(2) -0.0007(17) -0.0090(15) 0.0050(16)
C12 0.0261(14) 0.059(2) 0.070(2) -0.0024(17) -0.0051(14) -0.0056(14)
C13 0.0384(15) 0.0461(17) 0.0468(16) -0.0038(13) -0.0042(13) -0.0060(13)
C14 0.059(2) 0.056(2) 0.0508(18) -0.0005(16) -0.0045(16) -0.0095(17)
C15 0.094(3) 0.076(3) 0.058(2) 0.002(2) -0.023(2) -0.014(2)
C16 0.115(4) 0.086(3) 0.080(3) -0.004(3) -0.046(3) -0.036(3)
C17 0.109(4) 0.073(3) 0.089(3) 0.009(2) -0.033(3) -0.045(3)
C18 0.071(3) 0.055(2) 0.062(2) 0.0046(18) -0.0181(19) -0.0194(19)
C19 0.0391(15) 0.0392(16) 0.0478(16) 0.0008(13) -0.0069(13) -0.0038(13)
C20 0.0401(17) 0.0567(19) 0.0579(19) 0.0108(16) -0.0012(15) -0.0029(15)
C21 0.056(2) 0.074(2) 0.065(2) 0.019(2) 0.0027(18) -0.013(2)
C22 0.077(3) 0.055(2) 0.076(3) 0.026(2) -0.010(2) -0.004(2)
C23 0.068(2) 0.061(2) 0.083(3) 0.020(2) -0.001(2) 0.016(2)
C24 0.051(2) 0.055(2) 0.072(2) 0.0116(17) 0.0071(18) 0.0114(16)
C25 0.0344(14) 0.0441(16) 0.0454(16) 0.0001(13) 0.0025(12) 0.0008(12)
C26 0.0354(15) 0.0540(19) 0.0531(18) -0.0063(15) -0.0010(13) -0.0006(14)
C27 0.0331(16) 0.065(2) 0.072(2) -0.0044(18) 0.0001(15) -0.0038(15)
C28 0.0384(17) 0.081(3) 0.071(2) 0.003(2) 0.0114(17) 0.0022(18)
C29 0.056(2) 0.104(3) 0.062(2) -0.025(2) 0.0167(18) 0.000(2)
C30 0.0440(18) 0.076(2) 0.061(2) -0.0201(19) 0.0039(16) -0.0048(18)
C31 0.0389(16) 0.0545(19) 0.0434(16) -0.0078(13) -0.0029(13) -0.0003(13)
C32 0.0414(17) 0.071(2) 0.065(2) -0.0087(18) -0.0009(16) -0.0060(17)
C33 0.0385(19) 0.089(3) 0.090(3) -0.023(3) -0.0041(19) -0.004(2)
C34 0.048(2) 0.099(4) 0.095(3) -0.027(3) -0.023(2) 0.018(2)
C35 0.062(2) 0.071(3) 0.089(3) 0.001(2) -0.018(2) 0.017(2)
C36 0.0475(19) 0.061(2) 0.067(2) -0.0032(17) -0.0085(16) 0.0006(16)
C37 0.0393(16) 0.0557(19) 0.0417(16) -0.0033(14) -0.0002(13) -0.0050(14)
C38 0.058(2) 0.063(2) 0.075(2) -0.0122(19) 0.0195(19) -0.0047(18)
C39 0.062(3) 0.091(3) 0.096(3) -0.030(3) 0.034(2) -0.010(2)
C40 0.056(2) 0.123(4) 0.057(2) -0.016(2) 0.0173(19) -0.020(3)
C41 0.063(2) 0.099(3) 0.060(2) 0.018(2) 0.0049(19) -0.022(2)
C42 0.060(2) 0.063(2) 0.061(2) 0.0095(18) 0.0085(17) -0.0014(18)
C43 0.0415(16) 0.0432(17) 0.0561(18) -0.0050(14) 0.0069(14) -0.0045(13)
C44 0.0478(18) 0.0426(17) 0.063(2) -0.0005(15) 0.0024(15) 0.0008(14)
C45 0.061(2) 0.047(2) 0.082(3) 0.0011(18) 0.002(2) -0.0026(17)
C46 0.072(3) 0.043(2) 0.100(3) -0.013(2) 0.011(2) -0.0108(18)
C47 0.071(3) 0.064(2) 0.074(3) -0.026(2) 0.003(2) -0.016(2)
C48 0.062(2) 0.055(2) 0.058(2) -0.0065(16) 0.0028(17) -0.0070(17)
O2 0.140(5) 0.324(12) 0.276(9) -0.191(9) -0.010(6) -0.008(6)
C49 0.64(5) 1.21(9) 0.53(4) 0.65(6) -0.43(4) -0.64(6)
C50 0.216(12) 0.093(5) 0.54(3) 0.033(10) 0.240(16) -0.028(7)
C51 0.111(7) 0.76(5) 0.284(18) -0.38(3) -0.040(10) 0.049(16)
C52 0.28(2) 0.72(4) 0.088(6) 0.120(14) -0.047(9) -0.07(2)
B2 0.138(6) 0.065(3) 0.083(4) -0.001(3) -0.019(4) 0.022(4)
F4 0.304(8) 0.168(4) 0.128(3) 0.065(3) 0.007(4) 0.033(5)
F5 0.117(3) 0.177(4) 0.249(6) -0.086(4) 0.019(3) 0.000(3)
F6 0.147(4) 0.128(3) 0.341(8) 0.077(4) -0.103(5) -0.010(3)
F7 0.342(9) 0.175(5) 0.124(3) -0.051(3) 0.030(4) -0.018(5)

loop_
_atom_type_symbol
_atom_type_description
_atom_type_scat_dispersion_real
_atom_type_scat_dispersion_imag
_atom_type_scat_source
C C 0.0033 0.0016 'International Tables Vol C Tables 4.2.6.8 and 6.1.1.4'
H H 0.0000 0.0000 'International Tables Vol C Tables 4.2.6.8 and 6.1.1.4'
B B 0.0013 0.0007 'International Tables Vol C Tables 4.2.6.8 and 6.1.1.4'
N N 0.0061 0.0033 'International Tables Vol C Tables 4.2.6.8 and 6.1.1.4'
O O 0.0106 0.0060 'International Tables Vol C Tables 4.2.6.8 and 6.1.1.4'
F F 0.0171 0.0103 'International Tables Vol C Tables 4.2.6.8 and 6.1.1.4'
P P 0.1023 0.0942 'International Tables Vol C Tables 4.2.6.8 and 6.1.1.4'
Ru Ru -1.2594 0.8363 'International Tables Vol C Tables 4.2.6.8 and 6.1.1.4'

loop_
_geom_angle_atom_site_label_1
_geom_angle_atom_site_label_2
_geom_angle_atom_site_label_3
_geom_angle
C1 Ru1 C9 118.93(14)
C1 Ru1 C10 94.94(14)
C9 Ru1 C10 36.64(15)
C1 Ru1 C11 104.47(14)
C9 Ru1 C11 61.13(14)
C10 Ru1 C11 36.18(14)
C1 Ru1 C12 139.72(13)
C9 Ru1 C12 60.64(14)
C10 Ru1 C12 60.42(14)
C11 Ru1 C12 36.78(13)
C1 Ru1 C8 154.60(13)
C9 Ru1 C8 36.72(14)
C10 Ru1 C8 60.69(15)
C11 Ru1 C8 60.85(14)
C12 Ru1 C8 35.79(13)
C1 Ru1 P2 90.05(9)
C9 Ru1 P2 89.53(10)
C10 Ru1 P2 118.63(11)
C11 Ru1 P2 150.65(10)
C12 Ru1 P2 129.02(9)
C8 Ru1 P2 95.58(10)
C1 Ru1 P1 90.41(9)
C9 Ru1 P1 148.20(11)
C10 Ru1 P1 137.63(11)
C11 Ru1 P1 101.95(10)
C12 Ru1 P1 89.39(9)
C8 Ru1 P1 112.16(10)
P2 Ru1 P1 103.33(3)
C19 P1 C25 102.38(14)
C19 P1 C13 102.22(14)
C25 P1 C13 102.27(14)
C19 P1 Ru1 118.72(11)
C25 P1 Ru1 119.49(10)
C13 P1 Ru1 109.32(11)
C37 P2 C43 99.57(15)
C37 P2 C31 106.02(15)
C43 P2 C31 100.06(15)
C37 P2 Ru1 109.82(10)
C43 P2 Ru1 115.63(11)
C31 P2 Ru1 122.88(10)
C1 O1 B1 125.4(3)
C3 N1 C7 120.7(4)
C3 N1 B1 117.6(3)
C7 N1 B1 121.7(4)
F2 B1 F1 112.8(3)
F2 B1 O1 109.1(3)
F1 B1 O1 110.1(3)
F2 B1 N1 109.7(3)
F1 B1 N1 109.0(3)
O1 B1 N1 105.9(3)
O1 C1 C2 111.8(3)
O1 C1 Ru1 124.7(2)
C2 C1 Ru1 123.4(2)
C3 C2 C1 113.7(3)
C3 C2 H2A 108.8
C1 C2 H2A 108.8
C3 C2 H2B 108.8
C1 C2 H2B 108.8
H2A C2 H2B 107.7
N1 C3 C4 120.1(4)
N1 C3 C2 116.7(3)
C4 C3 C2 123.2(4)
C5 C4 C3 118.9(5)
C5 C4 H4A 120.6
C3 C4 H4A 120.6
C6 C5 C4 120.5(5)
C6 C5 H5A 119.8
C4 C5 H5A 119.8
C7 C6 C5 119.0(5)
C7 C6 H6A 120.5
C5 C6 H6A 120.5
N1 C7 C6 120.8(5)
N1 C7 H7A 119.6
C6 C7 H7A 119.6
C12 C8 C9 107.3(3)
C12 C8 Ru1 71.64(19)
C9 C8 Ru1 69.66(19)
C12 C8 H8A 126.3
C9 C8 H8A 126.3
Ru1 C8 H8A 126.3
C10 C9 C8 108.1(3)
C10 C9 Ru1 72.8(2)
C8 C9 Ru1 73.63(19)
C10 C9 H9A 125.7
C8 C9 H9A 125.7
Ru1 C9 H9A 125.7
C11 C10 C9 108.5(4)
C11 C10 Ru1 72.1(2)
C9 C10 Ru1 70.58(19)
C11 C10 H10A 125.7
C9 C10 H10A 125.7
Ru1 C10 H10A 125.7
C10 C11 C12 107.0(4)
C10 C11 Ru1 71.7(2)
C12 C11 Ru1 71.85(18)
C10 C11 H11A 126.4
C12 C11 H11A 126.4
Ru1 C11 H11A 126.4
C8 C12 C11 108.9(3)
C8 C12 Ru1 72.57(19)
C11 C12 Ru1 71.37(19)
C8 C12 H12A 125.5
C11 C12 H12A 125.5
Ru1 C12 H12A 125.5
C14 C13 C18 118.0(3)
C14 C13 P1 118.8(2)
C18 C13 P1 123.1(3)
C15 C14 C13 121.3(3)
C15 C14 H14A 119.4
C13 C14 H14A 119.4
C16 C15 C14 119.8(4)
C16 C15 H15A 120.1
C14 C15 H15A 120.1
C15 C16 C17 119.7(4)
C15 C16 H16A 120.1
C17 C16 H16A 120.1
C18 C17 C16 120.7(4)
C18 C17 H17A 119.6
C16 C17 H17A 119.6
C17 C18 C13 120.4(4)
C17 C18 H18A 119.8
C13 C18 H18A 119.8
C24 C19 C20 117.9(3)
C24 C19 P1 122.7(3)
C20 C19 P1 119.3(2)
C19 C20 C21 120.8(3)
C19 C20 H20A 119.6
C21 C20 H20A 119.6
C22 C21 C20 120.1(4)
C22 C21 H21A 120.0
C20 C21 H21A 120.0
C21 C22 C23 119.6(4)
C21 C22 H22A 120.2
C23 C22 H22A 120.2
C22 C23 C24 120.4(4)
C22 C23 H23A 119.8
C24 C23 H23A 119.8
C19 C24 C23 121.1(4)
C19 C24 H24A 119.5
C23 C24 H24A 119.5
C26 C25 C30 118.2(3)
C26 C25 P1 118.7(2)
C30 C25 P1 123.1(2)
C25 C26 C27 120.8(3)
C25 C26 H26A 119.6
C27 C26 H26A 119.6
C28 C27 C26 120.2(3)
C28 C27 H27A 119.9
C26 C27 H27A 119.9
C27 C28 C29 120.0(3)
C27 C28 H28A 120.0
C29 C28 H28A 120.0
C28 C29 C30 119.9(4)
C28 C29 H29A 120.0
C30 C29 H29A 120.0
C29 C30 C25 120.8(3)
C29 C30 H30A 119.6
C25 C30 H30A 119.6
C32 C31 C36 118.0(3)
C32 C31 P2 119.3(3)
C36 C31 P2 122.4(3)
C31 C32 C33 121.0(4)
C31 C32 H32A 119.5
C33 C32 H32A 119.5
C34 C33 C32 120.3(4)
C34 C33 H33A 119.9
C32 C33 H33A 119.9
C33 C34 C35 120.0(4)
C33 C34 H34A 120.0
C35 C34 H34A 120.0
C34 C35 C36 120.0(4)
C34 C35 H35A 120.0
C36 C35 H35A 120.0
C31 C36 C35 120.7(4)
C31 C36 H36A 119.6
C35 C36 H36A 119.6
C38 C37 C42 116.7(3)
C38 C37 P2 120.7(3)
C42 C37 P2 122.2(3)
C37 C38 C39 121.8(4)
C37 C38 H38A 119.1
C39 C38 H38A 119.1
C40 C39 C38 119.9(4)
C40 C39 H39A 120.0
C38 C39 H39A 120.0
C41 C40 C39 120.0(4)
C41 C40 H40A 120.0
C39 C40 H40A 120.0
C40 C41 C42 119.5(4)
C40 C41 H41A 120.3
C42 C41 H41A 120.3
C37 C42 C41 122.0(4)
C37 C42 H42A 119.0
C41 C42 H42A 119.0
C44 C43 C48 118.9(3)
C44 C43 P2 122.1(3)
C48 C43 P2 119.0(3)
C43 C44 C45 120.3(3)
C43 C44 H44A 119.8
C45 C44 H44A 119.8
C46 C45 C44 120.0(4)
C46 C45 H45A 120.0
C44 C45 H45A 120.0
C47 C46 C45 120.0(4)
C47 C46 H46A 120.0
C45 C46 H46A 120.0
C46 C47 C48 120.3(4)
C46 C47 H47A 119.8
C48 C47 H47A 119.8
C47 C48 C43 120.5(4)
C47 C48 H48A 119.8
C43 C48 H48A 119.8
C51 O2 C50 140.8(12)
C50 C49 H49A 109.5
C50 C49 H49B 109.4
H49A C49 H49B 109.5
C50 C49 H49C 109.6
H49A C49 H49C 109.5
H49B C49 H49C 109.5
C49 C50 O2 123.3(10)
C49 C50 H50A 106.6
O2 C50 H50A 106.5
C49 C50 H50B 106.4
O2 C50 H50B 106.5
H50A C50 H50B 106.5
C52 C51 O2 111.6(11)
C52 C51 H51A 109.3
O2 C51 H51A 109.3
C52 C51 H51B 109.3
O2 C51 H51B 109.3
H51A C51 H51B 108.0
C51 C52 H52A 109.5
C51 C52 H52B 109.4
H52A C52 H52B 109.5
C51 C52 H52C 109.5
H52A C52 H52C 109.5
H52B C52 H52C 109.5
F4 B2 F6 116.6(8)
F4 B2 F7 110.1(6)
F6 B2 F7 108.7(7)
F4 B2 F5 106.3(6)
F6 B2 F5 107.2(5)
F7 B2 F5 107.5(7)

loop_
_geom_bond_atom_site_label_1
_geom_bond_atom_site_label_2
_geom_bond_distance
Ru1 C1 1.944(3)
Ru1 C9 2.224(3)
Ru1 C10 2.253(3)
Ru1 C11 2.258(3)
Ru1 C12 2.264(3)
Ru1 C8 2.276(3)
Ru1 P2 2.3238(8)
Ru1 P1 2.3509(8)
P1 C19 1.831(3)
P1 C25 1.832(3)
P1 C13 1.842(3)
P2 C37 1.845(3)
P2 C43 1.846(3)
P2 C31 1.848(3)
F1 B1 1.369(5)
F2 B1 1.353(5)
O1 C1 1.308(4)
O1 B1 1.484(5)
N1 C3 1.337(5)
N1 C7 1.347(5)
N1 B1 1.589(5)
C1 C2 1.520(4)
C2 C3 1.484(5)
C2 H2A 0.9700
C2 H2B 0.9700
C3 C4 1.384(6)
C4 C5 1.368(8)
C4 H4A 0.9300
C5 C6 1.364(8)
C5 H5A 0.9300
C6 C7 1.364(7)
C6 H6A 0.9300
C7 H7A 0.9300
C8 C12 1.395(5)
C8 C9 1.418(5)
C8 H8A 0.9800
C9 C10 1.408(6)
C9 H9A 0.9800
C10 C11 1.401(6)
C10 H10A 0.9800
C11 C12 1.427(5)
C11 H11A 0.9800
C12 H12A 0.9800
C13 C14 1.385(5)
C13 C18 1.385(5)
C14 C15 1.379(5)
C14 H14A 0.9300
C15 C16 1.364(7)
C15 H15A 0.9300
C16 C17 1.375(7)
C16 H16A 0.9300
C17 C18 1.373(5)
C17 H17A 0.9300
C18 H18A 0.9300
C19 C24 1.384(5)
C19 C20 1.391(5)
C20 C21 1.397(5)
C20 H20A 0.9300
C21 C22 1.370(6)
C21 H21A 0.9300
C22 C23 1.376(6)
C22 H22A 0.9300
C23 C24 1.384(5)
C23 H23A 0.9300
C24 H24A 0.9300
C25 C26 1.385(4)
C25 C30 1.385(5)
C26 C27 1.388(5)
C26 H26A 0.9300
C27 C28 1.362(5)
C27 H27A 0.9300
C28 C29 1.379(6)
C28 H28A 0.9300
C29 C30 1.384(5)
C29 H29A 0.9300
C30 H30A 0.9300
C31 C32 1.385(5)
C31 C36 1.386(5)
C32 C33 1.385(5)
C32 H32A 0.9300
C33 C34 1.361(7)
C33 H33A 0.9300
C34 C35 1.373(7)
C34 H34A 0.9300
C35 C36 1.391(5)
C35 H35A 0.9300
C36 H36A 0.9300
C37 C38 1.383(5)
C37 C42 1.386(5)
C38 C39 1.389(6)
C38 H38A 0.9300
C39 C40 1.373(7)
C39 H39A 0.9300
C40 C41 1.365(7)
C40 H40A 0.9300
C41 C42 1.397(5)
C41 H41A 0.9300
C42 H42A 0.9300
C43 C44 1.383(5)
C43 C48 1.393(5)
C44 C45 1.394(5)
C44 H44A 0.9300
C45 C46 1.384(6)
C45 H45A 0.9300
C46 C47 1.369(7)
C46 H46A 0.9300
C47 C48 1.387(5)
C47 H47A 0.9300
C48 H48A 0.9300
O2 C51 1.52(2)
O2 C50 1.742(16)
C49 C50 1.42(3)
C49 H49A 0.9600
C49 H49B 0.9600
C49 H49C 0.9600
C50 H50A 0.9700
C50 H50B 0.9700
C51 C52 1.37(3)
C51 H51A 0.9700
C51 H51B 0.9700
C52 H52A 0.9600
C52 H52B 0.9600
C52 H52C 0.9600
B2 F4 1.270(8)
B2 F6 1.291(8)
B2 F7 1.348(8)
B2 F5 1.393(9)
